data_4073833
loop_
_publ_author_name
'Liang, Fu-Pei'
'Qin, Su-Ni'
'Jiang, Chun-Fang'
'Zhang, Zhong'
'Chen, Zi-Lu'

_publ_section_title
;
 Organic-Ligand-Supported Two-Dimensional Carbonyl-Bridged Copper(I)
 Polymers
;
_journal_issue 19
_journal_name_full Organometallics
_journal_page_first 4839
_journal_paper_doi 10.1021/om700662h
_journal_volume 26
_journal_year 2007
_chemical_formula_moiety 'C13 H8 Cu2 N2 O5'
_chemical_formula_sum 'C13 H8 Cu2 N2 O5'
_chemical_formula_weight 399.29
_chemical_name_systematic
; 
 ? 
;
_space_group_IT_number 60
_symmetry_cell_setting orthorhombic
_symmetry_space_group_name_Hall '-P 2n 2ab'
_symmetry_space_group_name_H-M 'P b c n'
_atom_sites_solution_hydrogens geom
_atom_sites_solution_primary direct
_atom_sites_solution_secondary difmap
_audit_creation_method SHELXL-97
_cell_angle_alpha 90.00
_cell_angle_beta 90.00
_cell_angle_gamma 90.00
_cell_formula_units_Z 4
_cell_length_a 13.728(3)
_cell_length_b 7.050(2)
_cell_length_c 13.559(3)
_cell_measurement_reflns_used 1398
_cell_measurement_temperature 298(2)
_cell_measurement_theta_max 25.174
_cell_measurement_theta_min 2.968
_cell_volume 1312.3(6)
_computing_cell_refinement 'Bruker SMART'
_computing_data_collection 'Bruker SMART'
_computing_data_reduction 'Bruker SAINT'
_computing_molecular_graphics 'Bruker SHELXTL'
_computing_publication_material 'Bruker SHELXTL'
_computing_structure_refinement 'SHELXL-97 (Sheldrick, 1997)'
_computing_structure_solution 'SHELXS-97 (Sheldrick, 1990)'
_diffrn_ambient_temperature 298(2)
_diffrn_measured_fraction_theta_full 0.999
_diffrn_measured_fraction_theta_max 0.999
_diffrn_measurement_device_type 'CCD area detector'
_diffrn_measurement_method 'phi and omega scans'
_diffrn_radiation_monochromator graphite
_diffrn_radiation_source 'fine-focus sealed tube'
_diffrn_radiation_type MoK\a
_diffrn_radiation_wavelength 0.71073
_diffrn_reflns_av_R_equivalents 0.0606
_diffrn_reflns_av_sigmaI/netI 0.0475
_diffrn_reflns_limit_h_max 15
_diffrn_reflns_limit_h_min -16
_diffrn_reflns_limit_k_max 8
_diffrn_reflns_limit_k_min -6
_diffrn_reflns_limit_l_max 16
_diffrn_reflns_limit_l_min -13
_diffrn_reflns_number 6186
_diffrn_reflns_theta_full 25.01
_diffrn_reflns_theta_max 25.01
_diffrn_reflns_theta_min 2.97
_exptl_absorpt_coefficient_mu 3.267
_exptl_absorpt_correction_T_max 0.8036
_exptl_absorpt_correction_T_min 0.5470
_exptl_absorpt_correction_type multi-scan
_exptl_absorpt_process_details sadabs
_exptl_crystal_colour green
_exptl_crystal_density_diffrn 2.021
_exptl_crystal_density_method 'not measured'
_exptl_crystal_description block
_exptl_crystal_F_000 792
_exptl_crystal_size_max 0.21
_exptl_crystal_size_mid 0.15
_exptl_crystal_size_min 0.07
_refine_diff_density_max 0.363
_refine_diff_density_min -0.325
_refine_diff_density_rms 0.090
_refine_ls_extinction_method none
_refine_ls_goodness_of_fit_ref 0.999
_refine_ls_hydrogen_treatment constr
_refine_ls_matrix_type full
_refine_ls_number_parameters 101
_refine_ls_number_reflns 1160
_refine_ls_number_restraints 0
_refine_ls_restrained_S_all 0.999
_refine_ls_R_factor_all 0.0610
_refine_ls_R_factor_gt 0.0328
_refine_ls_shift/su_max 0.001
_refine_ls_shift/su_mean 0.000
_refine_ls_structure_factor_coef Fsqd
_refine_ls_weighting_details 'calc w=1/[\s^2^(Fo^2^)+(0.0398P)^2^+1.6588P] where P=(Fo^2^+2Fc^2^)/3'
_refine_ls_weighting_scheme calc
_refine_ls_wR_factor_gt 0.0746
_refine_ls_wR_factor_ref 0.0900
_reflns_number_gt 810
_reflns_number_total 1160
_reflns_threshold_expression >2sigma(I)
_cod_data_source_file om700662h-file002.cif
_cod_data_source_block 060725d
_cod_depositor_comments
;
The following automatic conversions were performed:

'_symmetry_cell_setting' value 'Orthorhombic' changed to
'orthorhombic' according to
/home/saulius/struct/CIF-dictionaries/cif_core.dic dictionary named
'cif_core.dic' version 2.4.1 from 2010-06-29.

Automatic conversion script
Id: cif_fix_values 1715 2011-07-08 13:25:40Z adriana 
;
_cod_original_cell_volume 1312.2(6)
_cod_original_sg_symbol_H-M Pbcn
_cod_database_code 4073833

loop_
_symmetry_equiv_pos_as_xyz
'x, y, z'
'-x+1/2, -y+1/2, z+1/2'
'-x, y, -z+1/2'
'x+1/2, -y+1/2, -z'
'-x, -y, -z'
'x-1/2, y-1/2, -z-1/2'
'x, -y, z-1/2'
'-x-1/2, y-1/2, z'

loop_
_atom_site_label
_atom_site_type_symbol
_atom_site_fract_x
_atom_site_fract_y
_atom_site_fract_z
_atom_site_U_iso_or_equiv
_atom_site_adp_type
_atom_site_occupancy
_atom_site_symmetry_multiplicity
_atom_site_calc_flag
_atom_site_refinement_flags
Cu1 Cu 1.06068(4) 0.12678(9) 0.68611(4) 0.0303(2) Uani 1 1 d .
N1 N 0.6596(3) 0.4237(5) 0.4189(2) 0.0276(9) Uani 1 1 d .
O1 O 0.9675(2) 0.2921(5) 0.6029(2) 0.0340(8) Uani 1 1 d .
O2 O 0.8535(2) 0.2853(5) 0.7211(2) 0.0366(9) Uani 1 1 d .
O3 O 1.0000 -0.2452(9) 0.7500 0.0684(19) Uani 1 2 d S
C1 C 0.7545(3) 0.4445(7) 0.3966(3) 0.0319(12) Uani 1 1 d .
H1 H 0.7712 0.4784 0.3324 0.038 Uiso 1 1 calc R
C2 C 0.8281(3) 0.4181(6) 0.4641(3) 0.0292(11) Uani 1 1 d .
H2 H 0.8929 0.4325 0.4454 0.035 Uiso 1 1 calc R
C3 C 0.8047(3) 0.3698(7) 0.5603(3) 0.0241(10) Uani 1 1 d .
C4 C 0.7075(3) 0.3576(7) 0.5851(3) 0.0296(11) Uani 1 1 d .
H4 H 0.6892 0.3317 0.6498 0.035 Uiso 1 1 calc R
C5 C 0.6376(3) 0.3841(7) 0.5131(3) 0.0302(11) Uani 1 1 d .
H5 H 0.5724 0.3740 0.5308 0.036 Uiso 1 1 calc R
C6 C 0.8822(3) 0.3149(7) 0.6344(3) 0.0279(11) Uani 1 1 d .
C7 C 1.0000 -0.0848(12) 0.7500 0.0382(19) Uani 1 2 d S

loop_
_atom_site_aniso_label
_atom_site_aniso_U_11
_atom_site_aniso_U_22
_atom_site_aniso_U_33
_atom_site_aniso_U_23
_atom_site_aniso_U_13
_atom_site_aniso_U_12
Cu1 0.0233(3) 0.0452(4) 0.0224(3) -0.0005(3) 0.0022(2) 0.0006(3)
N1 0.027(2) 0.031(2) 0.025(2) -0.0008(17) -0.0017(16) 0.0035(17)
O1 0.0232(19) 0.050(2) 0.0288(17) 0.0047(17) 0.0001(15) 0.0058(16)
O2 0.031(2) 0.056(2) 0.0226(17) 0.0036(16) -0.0004(15) 0.0109(18)
O3 0.083(5) 0.047(4) 0.074(4) 0.000 0.011(4) 0.000
C1 0.034(3) 0.037(3) 0.025(2) 0.006(2) -0.001(2) -0.004(2)
C2 0.024(3) 0.030(3) 0.033(2) -0.001(2) 0.000(2) 0.000(2)
C3 0.026(3) 0.026(2) 0.021(2) -0.004(2) -0.0014(18) 0.000(2)
C4 0.030(3) 0.035(3) 0.023(2) -0.004(2) 0.0017(19) 0.000(2)
C5 0.022(3) 0.039(3) 0.029(2) -0.003(2) 0.0023(19) 0.006(2)
C6 0.028(3) 0.029(3) 0.027(3) -0.003(2) -0.002(2) 0.004(2)
C7 0.029(4) 0.054(6) 0.031(4) 0.000 -0.006(3) 0.000

loop_
_atom_type_symbol
_atom_type_description
_atom_type_scat_dispersion_real
_atom_type_scat_dispersion_imag
_atom_type_scat_source
C C 0.0033 0.0016 'International Tables Vol C Tables 4.2.6.8 and 6.1.1.4'
H H 0.0000 0.0000 'International Tables Vol C Tables 4.2.6.8 and 6.1.1.4'
N N 0.0061 0.0033 'International Tables Vol C Tables 4.2.6.8 and 6.1.1.4'
O O 0.0106 0.0060 'International Tables Vol C Tables 4.2.6.8 and 6.1.1.4'
Cu Cu 0.3201 1.2651 'International Tables Vol C Tables 4.2.6.8 and 6.1.1.4'

loop_
_geom_angle_atom_site_label_1
_geom_angle_atom_site_label_2
_geom_angle_atom_site_label_3
_geom_angle
_geom_angle_site_symmetry_1
_geom_angle_site_symmetry_3
C7 Cu1 N1 118.6(2) . 4_556
C7 Cu1 O2 113.34(12) . 3_756
N1 Cu1 O2 98.25(14) 4_556 3_756
C7 Cu1 O1 114.65(12) . .
N1 Cu1 O1 97.57(14) 4_556 .
O2 Cu1 O1 112.50(14) 3_756 .
C7 Cu1 Cu1 51.14(16) . 3_756
N1 Cu1 Cu1 169.75(11) 4_556 3_756
O2 Cu1 Cu1 87.49(9) 3_756 3_756
O1 Cu1 Cu1 87.96(9) . 3_756
C5 N1 C1 117.1(4) . .
C5 N1 Cu1 119.3(3) . 4_456
C1 N1 Cu1 121.1(3) . 4_456
C6 O1 Cu1 117.6(3) . .
C6 O2 Cu1 118.9(3) . 3_756
N1 C1 C2 123.1(4) . .
N1 C1 H1 118.5 . .
C2 C1 H1 118.5 . .
C1 C2 C3 119.3(4) . .
C1 C2 H2 120.3 . .
C3 C2 H2 120.3 . .
C4 C3 C2 118.0(4) . .
C4 C3 C6 120.1(4) . .
C2 C3 C6 121.7(4) . .
C3 C4 C5 119.4(4) . .
C3 C4 H4 120.3 . .
C5 C4 H4 120.3 . .
N1 C5 C4 123.0(4) . .
N1 C5 H5 118.5 . .
C4 C5 H5 118.5 . .
O2 C6 O1 126.1(4) . .
O2 C6 C3 116.3(4) . .
O1 C6 C3 117.5(4) . .
O3 C7 Cu1 141.14(16) . 3_756
O3 C7 Cu1 141.14(17) . .
Cu1 C7 Cu1 77.7(3) 3_756 .

loop_
_geom_bond_atom_site_label_1
_geom_bond_atom_site_label_2
_geom_bond_distance
_geom_bond_site_symmetry_2
Cu1 C7 1.915(7) .
Cu1 N1 2.000(4) 4_556
Cu1 O2 2.055(3) 3_756
Cu1 O1 2.065(3) .
Cu1 Cu1 2.4036(11) 3_756
N1 C5 1.342(5) .
N1 C1 1.346(6) .
N1 Cu1 2.000(4) 4_456
O1 C6 1.257(5) .
O2 C6 1.257(5) .
O2 Cu1 2.055(3) 3_756
O3 C7 1.131(9) .
C1 C2 1.376(6) .
C1 H1 0.9300 .
C2 C3 1.385(6) .
C2 H2 0.9300 .
C3 C4 1.379(6) .
C3 C6 1.514(6) .
C4 C5 1.382(6) .
C4 H4 0.9300 .
C5 H5 0.9300 .
C7 Cu1 1.915(7) 3_756

loop_
_geom_torsion_atom_site_label_1
_geom_torsion_atom_site_label_2
_geom_torsion_atom_site_label_3
_geom_torsion_atom_site_label_4
_geom_torsion
_geom_torsion_site_symmetry_1
_geom_torsion_site_symmetry_4
C7 Cu1 O1 C6 35.9(4) . .
N1 Cu1 O1 C6 162.2(3) 4_556 .
O2 Cu1 O1 C6 -95.6(3) 3_756 .
Cu1 Cu1 O1 C6 -9.1(3) 3_756 .
C5 N1 C1 C2 3.2(7) . .
Cu1 N1 C1 C2 -158.3(4) 4_456 .
N1 C1 C2 C3 -0.8(7) . .
C1 C2 C3 C4 -2.5(7) . .
C1 C2 C3 C6 172.2(4) . .
C2 C3 C4 C5 3.2(7) . .
C6 C3 C4 C5 -171.6(4) . .
C1 N1 C5 C4 -2.5(7) . .
Cu1 N1 C5 C4 159.4(4) 4_456 .
C3 C4 C5 N1 -0.7(7) . .
Cu1 O2 C6 O1 -16.0(7) 3_756 .
Cu1 O2 C6 C3 159.4(3) 3_756 .
Cu1 O1 C6 O2 17.6(7) . .
Cu1 O1 C6 C3 -157.8(3) . .
C4 C3 C6 O2 -9.7(7) . .
C2 C3 C6 O2 175.7(5) . .
C4 C3 C6 O1 166.1(4) . .
C2 C3 C6 O1 -8.4(7) . .
N1 Cu1 C7 O3 0.29(12) 4_556 .
O2 Cu1 C7 O3 -114.13(13) 3_756 .
O1 Cu1 C7 O3 114.84(12) . .
Cu1 Cu1 C7 O3 180.000(2) 3_756 .
N1 Cu1 C7 Cu1 -179.71(12) 4_556 3_756
O2 Cu1 C7 Cu1 65.87(13) 3_756 3_756
O1 Cu1 C7 Cu1 -65.16(12) . 3_756
